data_7058759
loop_
_publ_author_name
'Wu, Shuo'
'Lin, Guowei'
'Yang, Zhengyi'
'Yang, Qi'
'Wei, Qing'
'Xie, Gang'
'Chen, Sanping'
'Gao, Shengli'
'Lu, Jack Y.'

_publ_section_title
;
 Crystal structures, thermodynamics and accelerating thermal decomposition
 of RDX: two new energetic coordination polymers based on a Y-shaped
 ligand of tris(5-aminotetrazole)triazine
;
_journal_issue 36
_journal_name_full 'New Journal of Chemistry'
_journal_page_first 14336
_journal_paper_doi 10.1039/C9NJ03387D
_journal_volume 43
_journal_year 2019
_chemical_formula_moiety 'C12 H10 N36 O2 Zn2, 3(H2 O)'
_chemical_formula_sum 'C12 H16 N36 O5 Zn2'
_chemical_formula_weight 875.35
_space_group_crystal_system monoclinic
_space_group_IT_number 14
_space_group_name_Hall '-P 2ybc'
_space_group_name_H-M_alt 'P 1 21/c 1'
_symmetry_space_group_name_Hall '-P 2ybc'
_symmetry_space_group_name_H-M 'P 1 21/c 1'
_atom_sites_solution_hydrogens mixed
_atom_sites_solution_primary dual
_audit_creation_date 2018-11-22
_audit_creation_method
;
Olex2 1.2-beta
(compiled 2018.05.29 svn.r3508 for OlexSys, GUI svn.r5506)
;
_audit_update_record
;
2019-08-13 deposited with the CCDC.    2019-08-14 downloaded from the CCDC.
;
_cell_angle_alpha 90
_cell_angle_beta 93.345(3)
_cell_angle_gamma 90
_cell_formula_units_Z 4
_cell_length_a 12.4524(16)
_cell_length_b 9.1886(10)
_cell_length_c 25.704(3)
_cell_measurement_reflns_used 1318
_cell_measurement_temperature 220
_cell_measurement_theta_max 21.956
_cell_measurement_theta_min 2.725
_cell_volume 2936.0(6)
_computing_cell_refinement 'SAINT v8.37A (Bruker, 2015)'
_computing_data_collection 'SAINT v8.37A (Bruker, 2015)'
_computing_data_reduction 'SAINT v8.37A (Bruker, 2015)'
_computing_molecular_graphics 'Olex2 (Dolomanov et al., 2009)'
_computing_publication_material 'Olex2 (Dolomanov et al., 2009)'
_computing_structure_refinement 'ShelXL (Sheldrick, 2015)'
_computing_structure_solution 'ShelXT (Sheldrick, 2015)'
_diffrn_ambient_temperature 220.0
_diffrn_measured_fraction_theta_full 0.956
_diffrn_measured_fraction_theta_max 0.956
_diffrn_measurement_device_type 'Bruker APEX-II CCD'
_diffrn_measurement_method '\f and \w scans'
_diffrn_radiation_type MoK\a
_diffrn_radiation_wavelength 0.71073
_diffrn_reflns_av_R_equivalents 0
_diffrn_reflns_av_unetI/netI 0.2664
_diffrn_reflns_Laue_measured_fraction_full 0.956
_diffrn_reflns_Laue_measured_fraction_max 0.956
_diffrn_reflns_number 4948
_diffrn_reflns_point_group_measured_fraction_full 0.956
_diffrn_reflns_point_group_measured_fraction_max 0.956
_diffrn_reflns_theta_full 25.008
_diffrn_reflns_theta_max 25.008
_diffrn_reflns_theta_min 1.587
_diffrn_standards_number 0
_exptl_absorpt_coefficient_mu 1.735
_exptl_absorpt_correction_T_max 0.149524
_exptl_absorpt_correction_T_min 0.107735
_exptl_absorpt_correction_type multi-scan
_exptl_absorpt_process_details
;
 TWINABS-2012/1 (Bruker,2012) was used for absorption correction.

Final HKLF 4 output contains 21692 reflections, Rint = 0.1223
 (3343 with I > 3sig(I), Rint = 0.0505)
;
_exptl_crystal_colour colourless
_exptl_crystal_colour_primary colourless
_exptl_crystal_density_diffrn 1.980
_exptl_crystal_description needle
_exptl_crystal_F_000 1760
_exptl_crystal_size_max 0.08
_exptl_crystal_size_mid 0.05
_exptl_crystal_size_min 0.03
_refine_diff_density_max 1.112
_refine_diff_density_min -1.016
_refine_diff_density_rms 0.230
_refine_ls_extinction_method none
_refine_ls_goodness_of_fit_ref 1.046
_refine_ls_hydrogen_treatment constr
_refine_ls_matrix_type full
_refine_ls_number_parameters 507
_refine_ls_number_reflns 4948
_refine_ls_number_restraints 497
_refine_ls_restrained_S_all 0.998
_refine_ls_R_factor_all 0.1881
_refine_ls_R_factor_gt 0.0869
_refine_ls_shift/su_max 0.000
_refine_ls_shift/su_mean 0.000
_refine_ls_structure_factor_coef Fsqd
_refine_ls_weighting_details 'w=1/[\s^2^(Fo^2^)+(0.1565P)^2^] where P=(Fo^2^+2Fc^2^)/3'
_refine_ls_weighting_scheme calc
_refine_ls_wR_factor_gt 0.2461
_refine_ls_wR_factor_ref 0.2899
_reflns_Friedel_coverage 0.000
_reflns_number_gt 2348
_reflns_number_total 4948
_reflns_threshold_expression 'I > 2\s(I)'
_cod_data_source_file c9nj03387d2.cif
_cod_data_source_block mo_20181087-301_0m_4
_cod_depositor_comments 'Adding full bibliography for 7058758--7058759.cif.'
_cod_original_cell_volume 2936.1(6)
_cod_database_code 7058759
_shelx_shelxl_version_number 2014/7
_shelx_space_group_comment
;
The symmetry employed for this shelxl refinement is uniquely defined
by the following loop, which should always be used as a source of
symmetry information in preference to the above space-group names.
They are only intended as comments.
;
_shelx_estimated_absorpt_t_max 0.950
_shelx_estimated_absorpt_t_min 0.874
_olex2_refinement_description
;
1. Fixed Uiso
 At 1.2 times of:
  All N(H) groups
 At 1.5 times of:
  All O(H,H) groups
2. Rigid body (RIGU) restrains
 All non-hydrogen atoms
 with sigma for 1-2 distances of 0.004 and sigma for 1-3 distances of 0.004
3.a Free rotating group:
 O4(H4A,H4B), O1(H1A,H1B), O2(H2A,H2B)
3.b Rotating group:
 O5(H5A,H5B), O3(H3A,H3B)
3.c Aromatic/amide H refined with riding coordinates:
 N27(H27), N9(H9), N32(H32), N23(H23), N14(H14), N5(H5)
;
_olex2_submission_special_instructions 'No special instructions were received'

loop_
_space_group_symop_operation_xyz
'x, y, z'
'-x, y+1/2, -z+1/2'
'-x, -y, -z'
'x, -y-1/2, z-1/2'

loop_
_atom_site_label
_atom_site_type_symbol
_atom_site_fract_x
_atom_site_fract_y
_atom_site_fract_z
_atom_site_U_iso_or_equiv
_atom_site_adp_type
_atom_site_occupancy
_atom_site_site_symmetry_order
_atom_site_calc_flag
_atom_site_refinement_flags_posn
_atom_site_refinement_flags_adp
Zn1 Zn 0.22113(11) 0.68828(15) 0.32532(6) 0.0182(4) Uani 1 1 d . U
Zn2 Zn 0.30560(11) 0.18921(15) 0.18315(5) 0.0185(4) Uani 1 1 d . U
N27 N 0.6235(7) 0.4074(11) 0.0209(4) 0.021(2) Uani 1 1 d . U
H27 H 0.6661 0.4769 0.0323 0.025 Uiso 1 1 calc R .
O5 O 0.4242(7) 0.0382(9) 0.1858(4) 0.031(2) Uani 1 1 d . U
H5A H 0.4881 0.0725 0.1990 0.046 Uiso 1 1 d GR .
H5B H 0.4413 0.0115 0.1537 0.046 Uiso 1 1 d GR .
O3 O 0.0791(6) 0.5943(9) 0.3105(4) 0.026(2) Uani 1 1 d . U
H3A H 0.0830 0.4967 0.3020 0.039 Uiso 1 1 d GR .
H3B H 0.0435 0.6295 0.2810 0.039 Uiso 1 1 d GR .
N11 N 0.2395(7) 1.0643(11) 0.2431(4) 0.019(2) Uani 1 1 d . U
N9 N 0.0679(8) 0.9933(10) 0.3402(4) 0.018(2) Uani 1 1 d . U
H9 H 0.0164 1.0565 0.3349 0.022 Uiso 1 1 calc R .
N6 N 0.0431(7) 0.7596(10) 0.4700(4) 0.019(2) Uani 1 1 d . U
N7 N -0.0213(7) 0.9410(10) 0.4110(4) 0.018(2) Uani 1 1 d . U
N18 N 0.3145(7) 0.6112(10) 0.3853(4) 0.018(2) Uani 1 1 d . U
N19 N 0.2902(7) 0.5677(10) 0.2664(4) 0.017(2) Uani 1 1 d . U
N8 N 0.1336(7) 0.8021(10) 0.3924(4) 0.0140(19) Uani 1 1 d . U
O4 O 0.3928(8) 0.2199(11) 0.3307(4) 0.039(3) Uani 1 1 d . U
H4A H 0.3552 0.2899 0.3179 0.058 Uiso 1 1 d G .
H4B H 0.3812 0.2205 0.3629 0.058 Uiso 1 1 d G .
N36 N 0.2031(7) 0.1254(11) 0.1243(4) 0.019(2) Uani 1 1 d . U
N32 N 0.3298(7) 0.1350(11) 0.0564(4) 0.019(2) Uani 1 1 d . U
H32 H 0.3460 0.0851 0.0292 0.022 Uiso 1 1 calc R .
N25 N 0.3942(7) 0.3016(10) 0.1189(4) 0.017(2) Uani 1 1 d . U
N26 N 0.4730(7) 0.2704(10) 0.0364(4) 0.016(2) Uani 1 1 d . U
N12 N 0.2758(8) 0.9391(11) 0.2564(4) 0.023(2) Uani 1 1 d . U
N24 N 0.5425(8) 0.4464(11) 0.0956(4) 0.021(2) Uani 1 1 d . U
N13 N 0.2202(8) 0.8890(10) 0.2956(4) 0.017(2) Uani 1 1 d . U
N4 N -0.2262(7) 0.8640(11) 0.5519(4) 0.021(2) Uani 1 1 d . U
N28 N 0.7287(8) 0.3971(11) -0.0524(4) 0.024(2) Uani 1 1 d . U
O1 O 0.1124(9) 0.6826(12) 0.1765(5) 0.050(3) Uani 1 1 d . U
H1A H 0.1144 0.7748 0.1794 0.075 Uiso 1 1 d G .
H1B H 0.1477 0.6648 0.1498 0.075 Uiso 1 1 d G .
N15 N 0.3510(8) 0.4965(11) 0.4606(4) 0.022(2) Uani 1 1 d . U
N35 N 0.1058(7) 0.0594(11) 0.1268(4) 0.022(2) Uani 1 1 d . U
N17 N 0.4080(8) 0.5342(10) 0.3822(4) 0.018(2) Uani 1 1 d . U
N23 N 0.4616(8) 0.4901(11) 0.1710(4) 0.023(2) Uani 1 1 d . U
H23 H 0.5167 0.5465 0.1779 0.028 Uiso 1 1 calc R .
N10 N 0.1594(8) 1.1076(11) 0.2723(4) 0.020(2) Uani 1 1 d . U
N30 N 0.6487(8) 0.2235(11) -0.0979(4) 0.027(3) Uani 1 1 d . U
N33 N 0.1634(8) 0.0123(11) 0.0505(4) 0.022(2) Uani 1 1 d . U
N1 N -0.0884(8) 0.7193(10) 0.5557(4) 0.018(2) Uani 1 1 d . U
N20 N 0.3695(8) 0.6113(10) 0.2353(4) 0.022(2) Uani 1 1 d . U
O2 O 0.0221(7) 0.3554(10) 0.2660(4) 0.044(3) Uani 1 1 d . U
H2A H -0.0206 0.3491 0.2391 0.065 Uiso 1 1 d G .
H2B H 0.0754 0.3024 0.2591 0.065 Uiso 1 1 d G .
N2 N -0.1459(8) 0.6970(11) 0.5984(4) 0.025(2) Uani 1 1 d . U
N21 N 0.2594(7) 0.4332(10) 0.2553(4) 0.021(2) Uani 1 1 d . U
N29 N 0.7266(8) 0.3186(12) -0.0974(4) 0.027(2) Uani 1 1 d . U
N3 N -0.2252(8) 0.7842(11) 0.5946(4) 0.025(2) Uani 1 1 d . U
N31 N 0.5944(8) 0.2454(11) -0.0529(4) 0.018(2) Uani 1 1 d . U
N14 N 0.1910(8) 0.6304(11) 0.4548(4) 0.022(2) Uani 1 1 d . U
H14 H 0.1765 0.5863 0.4835 0.026 Uiso 1 1 calc R .
N16 N 0.4280(8) 0.4657(11) 0.4274(4) 0.024(2) Uani 1 1 d . U
N22 N 0.3188(7) 0.3880(10) 0.2174(4) 0.017(2) Uani 1 1 d . U
C3 C 0.0592(9) 0.9081(13) 0.3816(5) 0.018(2) Uani 1 1 d . U
C2 C -0.0295(9) 0.8592(13) 0.4535(5) 0.019(2) Uani 1 1 d . U
N5 N -0.1152(8) 0.8892(11) 0.4818(4) 0.023(2) Uani 1 1 d . U
H5 H -0.1592 0.9569 0.4702 0.027 Uiso 1 1 calc R .
C1 C -0.1378(9) 0.8228(13) 0.5265(5) 0.018(2) Uani 1 1 d . U
C8 C 0.4651(8) 0.4097(12) 0.1270(5) 0.015(2) Uani 1 1 d . U
N34 N 0.0834(8) -0.0062(12) 0.0830(4) 0.029(3) Uani 1 1 d . U
C5 C 0.1471(9) 0.9964(13) 0.3041(5) 0.016(2) Uani 1 1 d . U
C6 C 0.2819(9) 0.5846(13) 0.4324(5) 0.020(2) Uani 1 1 d . U
C7 C 0.3843(10) 0.4949(13) 0.2057(5) 0.021(3) Uani 1 1 d . U
C10 C 0.5430(9) 0.3712(12) 0.0530(5) 0.016(2) Uani 1 1 d . U
C12 C 0.2354(9) 0.0942(12) 0.0778(5) 0.016(2) Uani 1 1 d . U
C4 C 0.1204(9) 0.7353(12) 0.4383(5) 0.017(2) Uani 1 1 d . U
C11 C 0.6470(9) 0.3500(12) -0.0268(5) 0.017(2) Uani 1 1 d . U
C9 C 0.4005(9) 0.2395(13) 0.0709(5) 0.016(2) Uani 1 1 d . U

loop_
_atom_site_aniso_label
_atom_site_aniso_U_11
_atom_site_aniso_U_22
_atom_site_aniso_U_33
_atom_site_aniso_U_23
_atom_site_aniso_U_13
_atom_site_aniso_U_12
Zn1 0.0207(8) 0.0184(8) 0.0159(9) 0.0008(6) 0.0040(7) 0.0032(6)
Zn2 0.0224(8) 0.0191(8) 0.0144(9) -0.0012(6) 0.0054(7) -0.0032(6)
N27 0.017(4) 0.025(5) 0.021(4) -0.006(4) 0.010(4) -0.008(4)
O5 0.027(4) 0.039(5) 0.027(6) 0.005(4) 0.012(4) 0.006(4)
O3 0.021(4) 0.027(5) 0.030(6) -0.010(4) 0.006(4) -0.002(3)
N11 0.017(4) 0.026(5) 0.015(5) 0.003(4) 0.005(4) 0.001(3)
N9 0.019(4) 0.019(5) 0.017(4) 0.008(4) 0.010(4) 0.005(3)
N6 0.017(4) 0.021(5) 0.019(5) 0.000(4) 0.007(4) 0.003(3)
N7 0.018(4) 0.022(5) 0.016(4) 0.001(4) 0.007(4) 0.008(4)
N18 0.020(4) 0.019(5) 0.015(4) 0.000(3) 0.004(3) 0.005(3)
N19 0.018(4) 0.015(4) 0.019(5) -0.001(3) 0.005(4) -0.001(3)
N8 0.014(4) 0.012(4) 0.017(4) 0.002(3) 0.005(3) 0.004(3)
O4 0.044(6) 0.039(7) 0.035(7) -0.003(5) 0.016(6) 0.020(5)
N36 0.017(4) 0.024(5) 0.017(4) -0.006(3) 0.011(3) -0.005(3)
N32 0.019(4) 0.026(5) 0.012(5) -0.008(4) 0.011(4) -0.009(3)
N25 0.016(4) 0.024(4) 0.013(4) -0.005(3) 0.007(3) -0.005(3)
N26 0.017(4) 0.016(5) 0.015(5) -0.001(3) 0.006(3) -0.003(3)
N12 0.025(5) 0.025(5) 0.020(5) 0.005(4) 0.011(4) 0.004(4)
N24 0.021(5) 0.025(5) 0.019(4) -0.005(4) 0.014(4) -0.010(4)
N13 0.022(4) 0.018(4) 0.011(5) -0.001(3) 0.004(4) -0.003(3)
N4 0.014(4) 0.035(5) 0.016(5) 0.006(4) 0.010(4) 0.009(4)
N28 0.023(5) 0.031(5) 0.018(5) -0.006(4) 0.010(4) -0.009(4)
O1 0.044(7) 0.056(7) 0.052(8) -0.022(6) 0.018(6) -0.020(6)
N15 0.021(4) 0.031(5) 0.016(5) 0.008(4) 0.007(4) 0.007(4)
N35 0.014(4) 0.035(6) 0.018(5) 0.002(4) 0.004(4) -0.007(4)
N17 0.022(4) 0.019(5) 0.014(5) -0.002(4) 0.006(4) 0.007(4)
N23 0.021(5) 0.026(5) 0.023(5) -0.007(4) 0.012(4) -0.010(4)
N10 0.024(5) 0.026(4) 0.010(5) 0.004(4) 0.003(4) 0.001(3)
N30 0.027(5) 0.037(6) 0.018(5) -0.005(4) 0.011(4) -0.008(4)
N33 0.023(4) 0.023(5) 0.023(5) 0.000(4) 0.009(4) -0.009(4)
N1 0.019(4) 0.021(5) 0.013(5) 0.001(4) 0.005(4) 0.005(3)
N20 0.025(5) 0.018(4) 0.023(5) -0.001(3) 0.004(4) -0.004(3)
O2 0.033(6) 0.032(6) 0.063(8) -0.007(5) -0.014(6) 0.008(4)
N2 0.028(5) 0.030(5) 0.017(5) 0.007(4) 0.009(4) 0.010(4)
N21 0.025(5) 0.017(4) 0.022(5) -0.002(4) 0.009(4) -0.003(3)
N29 0.024(5) 0.034(6) 0.026(5) -0.009(4) 0.013(4) -0.006(4)
N3 0.026(5) 0.032(6) 0.017(5) 0.004(4) 0.011(4) 0.013(4)
N31 0.023(4) 0.018(4) 0.015(5) -0.002(4) 0.010(4) 0.001(3)
N14 0.022(4) 0.028(5) 0.015(5) 0.009(4) 0.007(4) 0.011(4)
N16 0.021(5) 0.035(6) 0.017(5) 0.006(4) 0.005(4) 0.006(4)
N22 0.020(4) 0.014(4) 0.019(5) -0.003(3) 0.008(4) -0.001(3)
C3 0.021(5) 0.016(5) 0.016(5) 0.004(4) 0.005(4) 0.007(4)
C2 0.020(4) 0.021(5) 0.018(5) -0.002(4) 0.008(4) 0.006(4)
N5 0.023(4) 0.024(5) 0.021(5) 0.003(4) 0.011(4) 0.012(4)
C1 0.017(5) 0.024(5) 0.013(4) 0.000(4) 0.002(4) 0.005(4)
C8 0.010(4) 0.019(5) 0.016(5) -0.002(3) 0.004(4) 0.000(4)
N34 0.020(4) 0.043(6) 0.023(5) -0.002(4) 0.004(4) -0.014(4)
C5 0.017(5) 0.021(5) 0.011(5) 0.001(4) 0.002(4) -0.001(3)
C6 0.018(4) 0.026(6) 0.017(5) 0.001(4) 0.003(4) 0.004(4)
C7 0.021(5) 0.022(5) 0.021(5) -0.002(4) 0.009(4) -0.004(4)
C10 0.015(4) 0.018(5) 0.016(5) 0.003(4) 0.006(4) 0.001(4)
C12 0.016(4) 0.015(5) 0.018(5) 0.000(4) 0.009(3) -0.002(4)
C4 0.017(4) 0.020(5) 0.014(5) -0.001(4) 0.003(4) 0.003(4)
C11 0.019(5) 0.017(5) 0.016(4) 0.001(4) 0.008(4) 0.001(4)
C9 0.013(4) 0.024(5) 0.012(5) -0.004(4) 0.005(3) -0.002(4)

loop_
_atom_type_symbol
_atom_type_description
_atom_type_scat_dispersion_real
_atom_type_scat_dispersion_imag
_atom_type_scat_source
C C 0.0033 0.0016 'International Tables Vol C Tables 4.2.6.8 and 6.1.1.4'
H H 0.0000 0.0000 'International Tables Vol C Tables 4.2.6.8 and 6.1.1.4'
N N 0.0061 0.0033 'International Tables Vol C Tables 4.2.6.8 and 6.1.1.4'
O O 0.0106 0.0060 'International Tables Vol C Tables 4.2.6.8 and 6.1.1.4'
Zn Zn 0.2839 1.4301 'International Tables Vol C Tables 4.2.6.8 and 6.1.1.4'

loop_
_geom_angle_atom_site_label_1
_geom_angle_atom_site_label_2
_geom_angle_atom_site_label_3
_geom_angle
_geom_angle_site_symmetry_1
_geom_angle_site_symmetry_3
O3 Zn1 N18 117.7(4) . .
O3 Zn1 N19 91.7(4) . .
O3 Zn1 N8 83.5(3) . .
O3 Zn1 N13 110.1(4) . .
N18 Zn1 N19 97.1(4) . .
N18 Zn1 N8 82.3(4) . .
N19 Zn1 N8 174.2(3) . .
N13 Zn1 N18 127.6(4) . .
N13 Zn1 N19 101.9(4) . .
N13 Zn1 N8 82.9(4) . .
O5 Zn2 N11 85.3(4) . 1_545
O5 Zn2 N25 87.3(3) . .
O5 Zn2 N22 124.2(4) . .
N11 Zn2 N25 172.5(4) 1_545 .
N36 Zn2 O5 104.8(4) . .
N36 Zn2 N11 97.6(4) . 1_545
N36 Zn2 N25 84.3(4) . .
N36 Zn2 N22 128.4(4) . .
N22 Zn2 N11 101.3(4) . 1_545
N22 Zn2 N25 82.9(4) . .
C10 N27 H27 115.1 . .
C10 N27 C11 129.7(10) . .
C11 N27 H27 115.1 . .
Zn2 O5 H5A 113.4 . .
Zn2 O5 H5B 111.5 . .
H5A O5 H5B 101.0 . .
Zn1 O3 H3A 114.1 . .
Zn1 O3 H3B 112.9 . .
H3A O3 H3B 100.2 . .
N12 N11 Zn2 122.3(8) . 1_565
N12 N11 N10 112.4(10) . .
N10 N11 Zn2 125.2(8) . 1_565
C3 N9 H9 115.2 . .
C3 N9 C5 129.6(10) . .
C5 N9 H9 115.2 . .
C4 N6 C2 115.2(10) . .
C3 N7 C2 115.8(10) . .
N17 N18 Zn1 126.5(8) . .
C6 N18 Zn1 125.0(8) . .
C6 N18 N17 105.4(9) . .
N20 N19 Zn1 127.4(7) . .
N21 N19 Zn1 121.6(7) . .
N21 N19 N20 111.0(9) . .
C3 N8 Zn1 120.7(8) . .
C4 N8 Zn1 121.8(7) . .
C4 N8 C3 112.8(10) . .
H4A O4 H4B 104.5 . .
N35 N36 Zn2 128.5(8) . .
C12 N36 Zn2 122.2(8) . .
C12 N36 N35 105.5(10) . .
C12 N32 H32 114.9 . .
C9 N32 H32 114.9 . .
C9 N32 C12 130.2(10) . .
C8 N25 Zn2 124.4(8) . .
C8 N25 C9 112.3(10) . .
C9 N25 Zn2 121.3(8) . .
C10 N26 C9 113.2(10) . .
N11 N12 N13 108.7(9) . .
C10 N24 C8 114.6(10) . .
N12 N13 Zn1 127.9(8) . .
N12 N13 C5 104.5(9) . .
C5 N13 Zn1 126.5(8) . .
N3 N4 C1 105.9(9) . .
C11 N28 N29 105.8(10) . .
H1A O1 H1B 104.4 . .
N16 N15 C6 103.8(10) . .
N34 N35 N36 108.3(10) . .
N16 N17 N18 108.1(10) . .
C8 N23 H23 115.5 . .
C7 N23 H23 115.5 . .
C7 N23 C8 128.9(10) . .
C5 N10 N11 103.5(10) . .
N29 N30 N31 106.9(10) . .
C12 N33 N34 104.0(10) . .
C1 N1 N2 108.2(9) . .
C7 N20 N19 103.2(9) . .
H2A O2 H2B 104.5 . .
N3 N2 N1 106.6(9) . .
N19 N21 N22 106.6(9) . .
N30 N29 N28 110.0(10) . .
N2 N3 N4 112.6(10) . .
C11 N31 N30 106.1(9) . .
C6 N14 H14 115.7 . .
C4 N14 H14 115.7 . .
C4 N14 C6 128.7(11) . .
N17 N16 N15 110.4(9) . .
N21 N22 Zn2 124.5(7) . .
C7 N22 Zn2 127.2(9) . .
C7 N22 N21 108.3(9) . .
N9 C3 N8 119.9(11) . .
N7 C3 N9 114.9(10) . .
N7 C3 N8 125.1(11) . .
N6 C2 N5 120.5(11) . .
N7 C2 N6 124.2(11) . .
N7 C2 N5 115.2(10) . .
C2 N5 H5 117.4 . .
C1 N5 C2 125.3(10) . .
C1 N5 H5 117.4 . .
N1 C1 N4 106.6(11) . .
N1 C1 N5 133.5(11) . .
N5 C1 N4 119.8(10) . .
N25 C8 N24 125.8(11) . .
N25 C8 N23 118.9(11) . .
N24 C8 N23 115.3(10) . .
N35 N34 N33 110.6(9) . .
N13 C5 N9 126.5(11) . .
N10 C5 N9 122.6(11) . .
N10 C5 N13 110.9(11) . .
N18 C6 N15 112.3(10) . .
N18 C6 N14 129.5(11) . .
N15 C6 N14 118.2(11) . .
N20 C7 N23 122.1(11) . .
N22 C7 N23 126.8(11) . .
N22 C7 N20 110.9(11) . .
N26 C10 N27 117.7(11) . .
N24 C10 N27 114.7(10) . .
N24 C10 N26 127.5(11) . .
N36 C12 N32 128.1(11) . .
N36 C12 N33 111.6(10) . .
N33 C12 N32 120.3(11) . .
N6 C4 N8 126.5(10) . .
N6 C4 N14 114.3(11) . .
N8 C4 N14 119.2(10) . .
N28 C11 N27 121.8(11) . .
N28 C11 N31 111.1(11) . .
N31 C11 N27 127.1(11) . .
N32 C9 N25 118.6(10) . .
N26 C9 N32 115.3(10) . .
N26 C9 N25 126.1(10) . .

loop_
_geom_bond_atom_site_label_1
_geom_bond_atom_site_label_2
_geom_bond_distance
_geom_bond_site_symmetry_2
Zn1 O3 1.984(8) .
Zn1 N18 2.006(10) .
Zn1 N19 2.100(10) .
Zn1 N8 2.339(10) .
Zn1 N13 1.996(10) .
Zn2 O5 2.025(8) .
Zn2 N11 2.126(10) 1_545
Zn2 N36 2.010(10) .
Zn2 N25 2.285(10) .
Zn2 N22 2.031(9) .
N27 H27 0.8700 .
N27 C10 1.376(14) .
N27 C11 1.381(15) .
O5 H5A 0.9044 .
O5 H5B 0.8992 .
O3 H3A 0.9247 .
O3 H3B 0.9145 .
N11 Zn2 2.126(10) 1_565
N11 N12 1.275(12) .
N11 N10 1.343(13) .
N9 H9 0.8700 .
N9 C3 1.330(15) .
N9 C5 1.393(15) .
N6 C2 1.338(14) .
N6 C4 1.316(14) .
N7 C3 1.325(14) .
N7 C2 1.335(16) .
N18 N17 1.368(13) .
N18 C6 1.322(16) .
N19 N20 1.366(13) .
N19 N21 1.320(12) .
N8 C3 1.361(14) .
N8 C4 1.349(15) .
O4 H4A 0.8498 .
O4 H4B 0.8497 .
N36 N35 1.360(13) .
N36 C12 1.314(15) .
N32 H32 0.8700 .
N32 C12 1.378(14) .
N32 C9 1.342(14) .
N25 C8 1.337(14) .
N25 C9 1.366(15) .
N26 C10 1.326(14) .
N26 C9 1.332(14) .
N12 N13 1.338(13) .
N24 C8 1.337(14) .
N24 C10 1.295(15) .
N13 C5 1.368(15) .
N4 N3 1.317(14) .
N4 C1 1.366(14) .
N28 N29 1.362(14) .
N28 C11 1.317(14) .
O1 H1A 0.8501 .
O1 H1B 0.8506 .
N15 N16 1.351(14) .
N15 C6 1.359(15) .
N35 N34 1.292(14) .
N17 N16 1.332(13) .
N23 H23 0.8700 .
N23 C8 1.353(15) .
N23 C7 1.349(15) .
N10 C5 1.323(15) .
N30 N29 1.305(14) .
N30 N31 1.389(14) .
N33 N34 1.350(14) .
N33 C12 1.337(14) .
N1 N2 1.361(13) .
N1 C1 1.338(15) .
N20 C7 1.332(15) .
O2 H2A 0.8499 .
O2 H2B 0.8501 .
N2 N3 1.271(13) .
N21 N22 1.323(13) .
N31 C11 1.323(15) .
N14 H14 0.8700 .
N14 C6 1.366(15) .
N14 C4 1.356(14) .
N22 C7 1.323(14) .
C2 N5 1.355(14) .
N5 H5 0.8700 .
N5 C1 1.345(15) .
